data_2019165
loop_
_publ_author_name
'Smith, Graham'
'Wermuth, Urs D.'

_publ_section_title
;
 Three-dimensional hydrogen-bonded structures in the hydrated
 proton-transfer salts of isonipecotamide with the dicarboxylic oxalic and
 adipic acid homologues
;
_journal_coeditor_code CU3038
_journal_issue 10
_journal_name_full 'Acta Crystallographica Section C'
_journal_page_first 1192
_journal_page_last 1195
_journal_paper_doi 10.1107/S010827011302430X
_journal_volume 69
_journal_year 2013
_chemical_formula_iupac 'C6 H13 N2 O + , C2 H O4 - , 2H2 O'
_chemical_formula_moiety 'C6 H13 N2 O +, C2 H O4 -, 2(H2 O)'
_chemical_formula_sum 'C8 H18 N2 O7'
_chemical_formula_weight 254.24
_chemical_melting_point 366
_chemical_name_common 'isonipecotamide hydrogen oxalate dihydrate'
_chemical_name_systematic
;
4-Carbamoylpiperidinium hydrogen oxalate dihydrate
;
_space_group_IT_number 14
_symmetry_cell_setting monoclinic
_symmetry_space_group_name_Hall '-P 2yn'
_symmetry_space_group_name_H-M 'P 1 21/n 1'
_atom_sites_solution_hydrogens geom
_atom_sites_solution_primary direct
_atom_sites_solution_secondary difmap
_audit_creation_method SHELXL97
_cell_angle_alpha 90.00
_cell_angle_beta 100.327(9)
_cell_angle_gamma 90.00
_cell_formula_units_Z 4
_cell_length_a 5.7265(5)
_cell_length_b 28.646(2)
_cell_length_c 7.4941(7)
_cell_measurement_reflns_used 4129
_cell_measurement_temperature 200.0(10)
_cell_measurement_theta_max 28.82
_cell_measurement_theta_min 3.48
_cell_volume 1209.43(18)
_computing_cell_refinement 'CrysAlis PRO (Agilent, 2012)'
_computing_data_collection 'CrysAlis PRO (Agilent, 2012)'
_computing_data_reduction 'CrysAlis PRO (Agilent, 2012)'
_computing_molecular_graphics 'PLATON (Spek, 2009)'
_computing_publication_material 'PLATON (Spek, 2009)'
_computing_structure_refinement
;
SHELXL97 (Sheldrick, 2008) within WinGX (Farrugia, 2012)
;
_computing_structure_solution 'SIR92 (Altomare <i>et al.</i>, 1993)'
_diffrn_ambient_temperature 200.0(10)
_diffrn_detector_area_resol_mean 16.077
_diffrn_measured_fraction_theta_full 0.998
_diffrn_measured_fraction_theta_max 0.998
_diffrn_measurement_device_type 'Oxford Gemini-S CCD area-detector'
_diffrn_measurement_method \w
_diffrn_radiation_monochromator graphite
_diffrn_radiation_source 'Enhance (Mo) X-ray source'
_diffrn_radiation_type MoK\a
_diffrn_radiation_wavelength 0.71073
_diffrn_reflns_av_R_equivalents 0.0305
_diffrn_reflns_av_sigmaI/netI 0.0294
_diffrn_reflns_limit_h_max 7
_diffrn_reflns_limit_h_min -6
_diffrn_reflns_limit_k_max 35
_diffrn_reflns_limit_k_min -35
_diffrn_reflns_limit_l_max 5
_diffrn_reflns_limit_l_min -9
_diffrn_reflns_number 7562
_diffrn_reflns_theta_full 26.00
_diffrn_reflns_theta_max 26.00
_diffrn_reflns_theta_min 3.49
_diffrn_standards_number 0
_exptl_absorpt_coefficient_mu 0.122
_exptl_absorpt_correction_T_max 0.990
_exptl_absorpt_correction_T_min 0.893
_exptl_absorpt_correction_type multi-scan
_exptl_absorpt_process_details '(CrysAlis PRO; Agilent, 2012)'
_exptl_crystal_colour colourless
_exptl_crystal_density_diffrn 1.396
_exptl_crystal_density_method 'not measured'
_exptl_crystal_description block
_exptl_crystal_F_000 544
_exptl_crystal_size_max 0.43
_exptl_crystal_size_mid 0.23
_exptl_crystal_size_min 0.20
_refine_diff_density_max 0.350
_refine_diff_density_min -0.316
_refine_ls_extinction_method none
_refine_ls_goodness_of_fit_ref 1.028
_refine_ls_hydrogen_treatment mixed
_refine_ls_matrix_type full
_refine_ls_number_parameters 190
_refine_ls_number_reflns 2369
_refine_ls_number_restraints 0
_refine_ls_restrained_S_all 1.028
_refine_ls_R_factor_all 0.0546
_refine_ls_R_factor_gt 0.0418
_refine_ls_shift/su_max 0.000
_refine_ls_shift/su_mean 0.000
_refine_ls_structure_factor_coef Fsqd
_refine_ls_weighting_details 'calc w = 1/[\s^2^(Fo^2^)+(0.0648P)^2^+0.2236P] where P=(Fo^2^+2Fc^2^)/3'
_refine_ls_weighting_scheme calc
_refine_ls_wR_factor_gt 0.1056
_refine_ls_wR_factor_ref 0.1102
_reflns_number_gt 1888
_reflns_number_total 2369
_reflns_threshold_expression I>2\s(I)
_cod_data_source_file cu3038.cif
_cod_data_source_block I
_cod_original_cell_volume 1209.44(18)
_cod_original_sg_symbol_H-M 'P 21/n'
_cod_database_code 2019165

loop_
_symmetry_equiv_pos_as_xyz
'x, y, z'
'-x+1/2, y+1/2, -z+1/2'
'-x, -y, -z'
'x+1/2, -y+1/2, z+1/2'

loop_
_atom_site_aniso_label
_atom_site_aniso_U_11
_atom_site_aniso_U_22
_atom_site_aniso_U_33
_atom_site_aniso_U_12
_atom_site_aniso_U_13
_atom_site_aniso_U_23
O41A 0.0434(7) 0.0230(6) 0.0323(7) -0.0008(5) 0.0182(6) -0.0029(5)
N1A 0.0316(8) 0.0168(7) 0.0283(8) -0.0015(6) 0.0068(6) -0.0004(6)
N41A 0.0396(9) 0.0195(8) 0.0352(9) -0.0009(6) 0.0178(7) -0.0008(6)
C2A 0.0364(10) 0.0279(9) 0.0261(10) -0.0075(7) -0.0034(8) -0.0019(7)
C3A 0.0305(9) 0.0265(9) 0.0288(10) -0.0021(7) -0.0073(7) 0.0036(7)
C4A 0.0313(9) 0.0200(8) 0.0212(9) -0.0007(6) 0.0090(7) -0.0015(6)
C5A 0.0208(8) 0.0232(8) 0.0345(10) -0.0010(6) 0.0003(7) 0.0004(7)
C6A 0.0253(9) 0.0260(9) 0.0434(12) 0.0039(7) 0.0043(8) 0.0018(8)
C41A 0.0272(8) 0.0232(8) 0.0187(8) 0.0001(6) 0.0027(7) 0.0006(6)
O11 0.0215(6) 0.0217(6) 0.0647(10) -0.0013(5) 0.0124(6) -0.0004(6)
O12 0.0232(6) 0.0203(6) 0.0428(8) 0.0015(4) 0.0088(5) 0.0003(5)
O21 0.0275(7) 0.0229(7) 0.0885(13) 0.0012(5) 0.0181(7) -0.0056(7)
O22 0.0188(6) 0.0235(6) 0.0709(11) 0.0000(5) 0.0095(6) -0.0038(6)
C1 0.0192(8) 0.0198(8) 0.0267(9) -0.0006(6) 0.0032(6) -0.0023(6)
C2 0.0217(8) 0.0194(8) 0.0341(10) 0.0004(6) 0.0058(7) 0.0012(7)
O1W 0.0310(7) 0.0273(7) 0.0379(8) -0.0009(6) 0.0108(6) 0.0050(6)
O2W 0.0296(7) 0.0247(6) 0.0331(7) -0.0013(5) 0.0075(6) 0.0045(5)

loop_
_atom_site_type_symbol
_atom_site_label
_atom_site_fract_x
_atom_site_fract_y
_atom_site_fract_z
_atom_site_U_iso_or_equiv
_atom_site_thermal_displace_type
_atom_site_calc_flag
_atom_site_refinement_flags
_atom_site_occupancy
O O41A 0.7546(2) 0.26506(4) 0.28401(18) 0.0315(4) Uani . . 1.000
N N1A 0.7637(3) 0.09954(5) 0.2836(2) 0.0254(4) Uani . . 1.000
N N41A 1.0119(3) 0.26870(5) 0.0906(2) 0.0301(5) Uani . . 1.000
C C2A 0.6217(3) 0.11995(6) 0.1156(3) 0.0313(6) Uani . . 1.000
C C3A 0.6186(3) 0.17288(6) 0.1290(3) 0.0302(5) Uani . . 1.000
C C4A 0.8702(3) 0.19264(5) 0.1614(2) 0.0236(5) Uani . . 1.000
C C5A 1.0136(3) 0.17014(5) 0.3325(3) 0.0267(5) Uani . . 1.000
C C6A 1.0115(3) 0.11718(6) 0.3180(3) 0.0318(6) Uani . . 1.000
C C41A 0.8724(3) 0.24535(6) 0.1826(2) 0.0232(5) Uani . . 1.000
O O11 0.8036(2) 0.00182(4) 0.2462(2) 0.0354(4) Uani . . 1.000
O O12 0.65900(19) -0.07007(4) 0.26113(18) 0.0284(4) Uani . . 1.000
O O21 0.3756(2) 0.03551(4) 0.2990(2) 0.0454(5) Uani . . 1.000
O O22 0.2228(2) -0.03540(4) 0.2389(2) 0.0376(5) Uani . . 1.000
C C1 0.6414(3) -0.02690(5) 0.2568(2) 0.0220(5) Uani . . 1.000
C C2 0.3964(3) -0.00514(5) 0.2667(3) 0.0250(5) Uani . . 1.000
O O1W 0.5618(2) 0.35615(5) 0.30482(18) 0.0315(4) Uani . . 1.000
O O2W 0.6185(2) 0.13264(4) 0.60447(19) 0.0289(4) Uani . . 1.000
H H4A 0.94630 0.18440 0.05540 0.0280 Uiso calc R 1.000
H H11A 0.687(3) 0.1064(6) 0.381(3) 0.024(4) Uiso . . 1.000
H H12A 0.764(3) 0.0683(8) 0.272(3) 0.037(5) Uiso . . 1.000
H H21A 0.45720 0.10790 0.09830 0.0380 Uiso calc R 1.000
H H22A 0.69140 0.11060 0.00930 0.0380 Uiso calc R 1.000
H H31A 0.53830 0.18220 0.23000 0.0360 Uiso calc R 1.000
H H32A 0.52740 0.18600 0.01540 0.0360 Uiso calc R 1.000
H H41A 1.019(3) 0.2994(8) 0.102(3) 0.036(5) Uiso . . 1.000
H H42A 1.089(3) 0.2546(7) 0.017(3) 0.029(5) Uiso . . 1.000
H H51A 1.17950 0.18150 0.35020 0.0320 Uiso calc R 1.000
H H52A 0.94550 0.17960 0.43940 0.0320 Uiso calc R 1.000
H H61A 1.09240 0.10750 0.21780 0.0380 Uiso calc R 1.000
H H62A 1.09900 0.10360 0.43200 0.0380 Uiso calc R 1.000
H H22 0.077(5) -0.0220(8) 0.241(4) 0.055(7) Uiso . . 1.000
H H11W 0.656(4) 0.3815(9) 0.281(4) 0.056(7) Uiso . . 1.000
H H12W 0.639(4) 0.3318(9) 0.288(3) 0.045(7) Uiso . . 1.000
H H21W 0.758(4) 0.1342(7) 0.672(3) 0.040(6) Uiso . . 1.000
H H22W 0.542(4) 0.1093(9) 0.649(4) 0.054(7) Uiso . . 1.000

loop_
_atom_type_symbol
_atom_type_description
_atom_type_scat_dispersion_real
_atom_type_scat_dispersion_imag
_atom_type_scat_source
C C 0.0033 0.0016 'International Tables Vol C Tables 4.2.6.8 and 6.1.1.4'
H H 0.0000 0.0000 'International Tables Vol C Tables 4.2.6.8 and 6.1.1.4'
N N 0.0061 0.0033 'International Tables Vol C Tables 4.2.6.8 and 6.1.1.4'
O O 0.0106 0.0060 'International Tables Vol C Tables 4.2.6.8 and 6.1.1.4'

loop_
_geom_angle_atom_site_label_1
_geom_angle_atom_site_label_2
_geom_angle_atom_site_label_3
_geom_angle
_geom_angle_publ_flag
C2 O22 H22 112.7(15) no
H11W O1W H12W 106(2) no
H21W O2W H22W 106(2) no
C2A N1A C6A 111.90(14) no
H11A N1A H12A 107.0(17) no
C2A N1A H12A 108.6(14) no
C6A N1A H11A 111.1(12) no
C6A N1A H12A 109.7(11) no
C2A N1A H11A 108.3(12) no
H41A N41A H42A 120.4(18) no
C41A N41A H41A 118.2(13) no
C41A N41A H42A 121.3(13) no
N1A C2A C3A 110.28(16) no
C2A C3A C4A 111.01(14) no
C3A C4A C41A 112.05(14) no
C3A C4A C5A 109.00(14) no
C5A C4A C41A 109.70(12) no
C4A C5A C6A 111.28(16) no
N1A C6A C5A 110.30(14) no
O41A C41A N41A 122.28(16) no
O41A C41A C4A 121.48(15) no
N41A C41A C4A 116.22(14) no
C3A C2A H21A 110.00 no
C3A C2A H22A 110.00 no
N1A C2A H22A 110.00 no
N1A C2A H21A 110.00 no
H21A C2A H22A 108.00 no
C2A C3A H31A 109.00 no
C2A C3A H32A 109.00 no
H31A C3A H32A 108.00 no
C4A C3A H31A 109.00 no
C4A C3A H32A 109.00 no
C3A C4A H4A 109.00 no
C5A C4A H4A 109.00 no
C41A C4A H4A 109.00 no
C4A C5A H51A 109.00 no
H51A C5A H52A 108.00 no
C6A C5A H52A 109.00 no
C4A C5A H52A 109.00 no
C6A C5A H51A 109.00 no
N1A C6A H61A 110.00 no
N1A C6A H62A 110.00 no
C5A C6A H61A 110.00 no
C5A C6A H62A 110.00 no
H61A C6A H62A 108.00 no
O12 C1 C2 118.02(14) no
O11 C1 O12 126.73(16) no
O11 C1 C2 115.25(13) no
O21 C2 O22 125.15(16) no
O21 C2 C1 121.59(15) no
O22 C2 C1 113.26(13) no

loop_
_geom_bond_atom_site_label_1
_geom_bond_atom_site_label_2
_geom_bond_distance
_geom_bond_publ_flag
O41A C41A 1.239(2) no
O11 C1 1.254(2) no
O12 C1 1.2407(18) no
O21 C2 1.1996(19) no
O22 C2 1.307(2) no
O22 H22 0.92(3) no
O1W H11W 0.94(3) no
O1W H12W 0.85(2) no
O2W H21W 0.87(2) no
O2W H22W 0.90(3) no
N1A C2A 1.490(3) no
N1A C6A 1.485(2) no
N41A C41A 1.326(2) no
N1A H12A 0.90(2) no
N1A H11A 0.94(2) no
N41A H42A 0.87(2) no
N41A H41A 0.88(2) no
C2A C3A 1.520(2) no
C3A C4A 1.526(2) no
C4A C41A 1.518(2) no
C4A C5A 1.535(3) no
C5A C6A 1.521(2) no
C2A H21A 0.9900 no
C2A H22A 0.9900 no
C3A H32A 0.9900 no
C3A H31A 0.9900 no
C4A H4A 1.0000 no
C5A H52A 0.9900 no
C5A H51A 0.9900 no
C6A H61A 0.9900 no
C6A H62A 0.9900 no
C1 C2 1.549(2) no

loop_
_geom_hbond_atom_site_label_D
_geom_hbond_atom_site_label_H
_geom_hbond_atom_site_label_A
_geom_hbond_site_symmetry_A
_geom_hbond_distance_DH
_geom_hbond_distance_HA
_geom_hbond_distance_DA
_geom_hbond_angle_DHA
_geom_hbond_publ_flag
N1A H11A O2W . 0.94(2) 1.94(2) 2.844(2) 161.7(16) yes
N1A H12A O11 . 0.90(2) 1.93(2) 2.8266(19) 173.3(17) yes
N1A H12A O21 . 0.90(2) 2.456(19) 2.900(2) 110.8(14) no
N41A H41A O2W 4_554 0.88(2) 2.03(2) 2.8893(19) 164.6(17) yes
N41A H42A O41A 4_554 0.87(2) 2.20(2) 3.048(2) 164.7(19) yes
O22 H22 O11 1_455 0.92(3) 1.72(3) 2.6362(17) 179(3) yes
O1W H11W O12 2_655 0.94(3) 1.81(3) 2.7479(18) 179(4) yes
O1W H12W O41A . 0.85(2) 2.03(3) 2.8485(18) 164(2) yes
O2W H21W O1W 4_555 0.87(2) 1.86(2) 2.7268(18) 174(2) yes
O2W H22W O12 3_656 0.90(3) 1.82(3) 2.7067(17) 169(2) yes
O2W H22W O22 3_656 0.90(3) 2.57(3) 3.0952(17) 118.3(19) no
C4A H4A O1W 4_554 1.00 2.40 3.369(2) 163 no
C3A H32A O41A 4_454 0.99 2.54 3.501(2) 164 no

loop_
_geom_torsion_atom_site_label_1
_geom_torsion_atom_site_label_2
_geom_torsion_atom_site_label_3
_geom_torsion_atom_site_label_4
_geom_torsion
_geom_torsion_publ_flag
C6A N1A C2A C3A -58.24(19) no
C2A N1A C6A C5A 57.8(2) no
N1A C2A C3A C4A 57.6(2) no
C2A C3A C4A C5A -56.2(2) no
C2A C3A C4A C41A -177.78(15) no
C41A C4A C5A C6A 178.87(14) no
C3A C4A C41A O41A 47.7(2) no
C3A C4A C41A N41A -134.03(17) no
C5A C4A C41A O41A -73.5(2) no
C5A C4A C41A N41A 104.77(17) no
C3A C4A C5A C6A 55.85(19) no
C4A C5A C6A N1A -56.7(2) no
O11 C1 C2 O21 -14.5(3) no
O11 C1 C2 O22 166.30(16) no
O12 C1 C2 O21 165.10(18) no
O12 C1 C2 O22 -14.1(2) no
